data_1526750
loop_
_publ_author_name
'Kranenberg, C.'
'Mewis, A.'

_publ_section_title
;
 Darstellung und Kristallstrukturen von Ln2 Al3 Si2 und Ln2 Al Si2 (Ln :
 Y, Tb - Lu)
;
_journal_name_full 'Zeitschrift fuer Anorganische und Allgemeine Chemie'
_journal_page_first 1448
_journal_page_last 1453
_journal_volume 626
_journal_year 2000
_chemical_formula_sum 'Al Er2 Si2'
_chemical_name_systematic 'Er2 Al Si2'
_space_group_IT_number 71
_symmetry_space_group_name_Hall '-I 2 2'
_symmetry_space_group_name_H-M 'I m m m'
_cell_angle_alpha 90
_cell_angle_beta 90
_cell_angle_gamma 90
_cell_formula_units_Z 2
_cell_length_a 8.529
_cell_length_b 5.719
_cell_length_c 4.011
_cell_volume 195.646
_citation_journal_id_ASTM ZAACAB
_cod_data_source_file Kranenberg_ZAACAB_2000_744.cif
_cod_data_source_block Al1Er2Si2
_cod_original_formula_sum 'Al1 Er2 Si2'
_cod_database_code 1526750

loop_
_symmetry_equiv_pos_as_xyz
x,y,z
-x,-y,z
x,-y,-z
-x,y,-z
-x,-y,-z
x,y,-z
-x,y,z
x,-y,z
x+1/2,y+1/2,z+1/2
-x+1/2,-y+1/2,z+1/2
x+1/2,-y+1/2,-z+1/2
-x+1/2,y+1/2,-z+1/2
-x+1/2,-y+1/2,-z+1/2
x+1/2,y+1/2,-z+1/2
-x+1/2,y+1/2,z+1/2
x+1/2,-y+1/2,z+1/2

loop_
_atom_site_label
_atom_site_type_symbol
_atom_site_fract_x
_atom_site_fract_y
_atom_site_fract_z
_atom_site_occupancy
_atom_site_U_iso_or_equiv
Si1 Si 0 0.29 0.5 1 0.0
Er1 Er 0.21218 0.5 0 1 0.0
Al1 Al 0 0 0 1 0.0
